data_4513766
loop_
_publ_author_name
'Ghorai, Debasish'
'Dutta, Champak'
'Choudhury, Joyanta'

_publ_section_title
;
 Switching of &#x201C;Rollover Pathway&#x201D; in Rhodium(III)-Catalyzed
 C--H Activation of Chelating Molecules
;
_journal_name_full 'ACS Catalysis'
_journal_page_first 709
_journal_paper_doi 10.1021/acscatal.5b02540
_journal_year 2015
_chemical_formula_sum 'C20 H26 Cl F6 N3 P Rh'
_chemical_formula_weight 591.77
_space_group_crystal_system orthorhombic
_space_group_IT_number 41
_space_group_name_Hall 'A 2 -2ab'
_space_group_name_H-M_alt 'A e a 2'
_atom_sites_solution_hydrogens geom
_audit_creation_method SHELXL-2014
_cell_angle_alpha 90
_cell_angle_beta 90
_cell_angle_gamma 90
_cell_formula_units_Z 8
_cell_length_a 28.458(2)
_cell_length_b 12.7428(12)
_cell_length_c 13.1834(12)
_cell_measurement_reflns_used 4582
_cell_measurement_temperature 140(2)
_cell_measurement_theta_max 25.807
_cell_measurement_theta_min 2.335
_cell_volume 4780.8(7)
_computing_cell_refinement 'Bruker XSCANS'
_computing_data_collection 'Bruker XSCANS'
_computing_data_reduction 'Bruker SHELXTL'
_computing_structure_refinement 'SHELXL-2014 (Sheldrick, 2014)'
_computing_structure_solution SIR-92
_diffrn_ambient_temperature 140(2)
_diffrn_measured_fraction_theta_full 0.999
_diffrn_measured_fraction_theta_max 0.996
_diffrn_measurement_device_type 'Bruker P4'
_diffrn_measurement_method '\w scans'
_diffrn_radiation_type MoK\a
_diffrn_radiation_wavelength 0.71073
_diffrn_reflns_av_R_equivalents 0.0730
_diffrn_reflns_av_unetI/netI 0.0349
_diffrn_reflns_Laue_measured_fraction_full 0.999
_diffrn_reflns_Laue_measured_fraction_max 0.996
_diffrn_reflns_limit_h_max 34
_diffrn_reflns_limit_h_min -34
_diffrn_reflns_limit_k_max 15
_diffrn_reflns_limit_k_min -15
_diffrn_reflns_limit_l_max 16
_diffrn_reflns_limit_l_min -16
_diffrn_reflns_number 43071
_diffrn_reflns_point_group_measured_fraction_full 0.999
_diffrn_reflns_point_group_measured_fraction_max 0.997
_diffrn_reflns_theta_full 25.242
_diffrn_reflns_theta_max 25.807
_diffrn_reflns_theta_min 2.335
_diffrn_source 'sealed tube'
_exptl_absorpt_coefficient_mu 0.952
_exptl_absorpt_correction_T_max 0.928
_exptl_absorpt_correction_T_min 0.821
_exptl_absorpt_correction_type multi-scan
_exptl_absorpt_process_details SADABS
_exptl_crystal_colour Red
_exptl_crystal_density_diffrn 1.644
_exptl_crystal_description Needle
_exptl_crystal_F_000 2384
_exptl_crystal_size_max 0.190
_exptl_crystal_size_mid 0.110
_exptl_crystal_size_min 0.070
_refine_diff_density_max 0.841
_refine_diff_density_min -0.503
_refine_diff_density_rms 0.110
_refine_ls_abs_structure_details
;
 Refined as an inversion twin.
;
_refine_ls_extinction_method none
_refine_ls_goodness_of_fit_ref 1.078
_refine_ls_hydrogen_treatment constr
_refine_ls_matrix_type full
_refine_ls_number_parameters 270
_refine_ls_number_reflns 4582
_refine_ls_number_restraints 3
_refine_ls_restrained_S_all 1.081
_refine_ls_R_factor_all 0.0650
_refine_ls_R_factor_gt 0.0531
_refine_ls_shift/su_max 0.019
_refine_ls_shift/su_mean 0.003
_refine_ls_structure_factor_coef Fsqd
_refine_ls_weighting_details 'w=1/[\s^2^(Fo^2^)+(0.0647P)^2^+29.6118P] where P=(Fo^2^+2Fc^2^)/3'
_refine_ls_weighting_scheme calc
_refine_ls_wR_factor_gt 0.1351
_refine_ls_wR_factor_ref 0.1419
_reflns_Friedel_coverage 0.911
_reflns_Friedel_fraction_full 1.000
_reflns_Friedel_fraction_max 0.997
_reflns_number_gt 3909
_reflns_number_total 4582
_reflns_threshold_expression 'I > 2\s(I)'
_cod_data_source_file cs5b02540_si_002.cif
_cod_data_source_block 9
_cod_original_cell_volume 4780.7(7)
_cod_database_code 4513766
_shelx_space_group_comment
;
The symmetry employed for this shelxl refinement is uniquely defined
by the following loop, which should always be used as a source of
symmetry information in preference to the above space-group names.
They are only intended as comments.
;
_shelx_estimated_absorpt_t_min 0.840
_shelx_estimated_absorpt_t_max 0.936
_shelxl_version_number 2014-3

loop_
_space_group_symop_id
_space_group_symop_operation_xyz
1 'x, y, z'
2 '-x, -y, z'
3 '-x+1/2, y+1/2, z'
4 'x+1/2, -y+1/2, z'
5 'x, y+1/2, z+1/2'
6 '-x, -y+1/2, z+1/2'
7 '-x+1/2, y+1, z+1/2'
8 'x+1/2, -y+1, z+1/2'

loop_
_atom_site_label
_atom_site_type_symbol
_atom_site_fract_x
_atom_site_fract_y
_atom_site_fract_z
_atom_site_U_iso_or_equiv
_atom_site_adp_type
_atom_site_occupancy
_atom_site_site_symmetry_order
_atom_site_calc_flag
_atom_site_refinement_flags_posn
_atom_site_refinement_flags_adp
C2 C 0.4100(7) 0.9230(18) 0.8960(18) 0.119(9) Uani 1 1 d . U
H2A H 0.3887 0.8668 0.8799 0.179 Uiso 1 1 calc R U
H2B H 0.4388 0.8944 0.9218 0.179 Uiso 1 1 calc R U
H2C H 0.3960 0.9676 0.9463 0.179 Uiso 1 1 calc R U
C1 C 0.4091(3) 0.9573(6) 0.7076(7) 0.055(3) Uani 1 1 d G .
N1 N 0.4197(3) 0.9841(7) 0.8044(7) 0.066(3) Uani 1 1 d G U
C3 C 0.4484(4) 1.0689(8) 0.8016(7) 0.074(6) Uani 1 1 d G .
H3 H 0.4609 1.1034 0.8575 0.089 Uiso 1 1 calc R U
C4 C 0.4555(3) 1.0944(6) 0.7031(8) 0.075(5) Uani 1 1 d G .
H4 H 0.4739 1.1496 0.6795 0.090 Uiso 1 1 calc R U
N2 N 0.4313(2) 1.0255(5) 0.6450(8) 0.0418(17) Uani 1 1 d G U
N3 N 0.4080(3) 0.9141(5) 0.5196(6) 0.051(2) Uani 1 1 d G .
C5 C 0.4288(3) 1.0093(6) 0.5448(6) 0.054(3) Uani 1 1 d G U
C6 C 0.4464(3) 1.0741(5) 0.4690(8) 0.052(4) Uani 1 1 d G .
C7 C 0.4431(3) 1.0437(8) 0.3679(7) 0.082(5) Uani 1 1 d G .
H7 H 0.4549 1.0871 0.3172 0.099 Uiso 1 1 calc R U
C8 C 0.4223(4) 0.9485(10) 0.3428(5) 0.108(7) Uani 1 1 d G .
H8 H 0.4202 0.9282 0.2752 0.129 Uiso 1 1 calc R U
C9 C 0.4048(3) 0.8837(7) 0.4186(6) 0.092(7) Uani 1 1 d G .
H9 H 0.3908 0.8200 0.4018 0.110 Uiso 1 1 calc R U
C10 C 0.4665(5) 1.1792(11) 0.4840(16) 0.087(5) Uani 1 1 d . .
H10A H 0.4677 1.1948 0.5552 0.130 Uiso 1 1 calc R U
H10B H 0.4977 1.1812 0.4565 0.130 Uiso 1 1 calc R U
H10C H 0.4473 1.2303 0.4502 0.130 Uiso 1 1 calc R U
C11 C 0.3010(5) 0.8697(15) 0.7007(11) 0.043(3) Uani 1 1 d . .
C12 C 0.3184(6) 0.7623(12) 0.7228(13) 0.056(5) Uani 1 1 d . .
C13 C 0.3244(3) 0.7029(7) 0.6382(17) 0.043(2) Uani 1 1 d . .
C14 C 0.3147(6) 0.7673(14) 0.5543(9) 0.048(4) Uani 1 1 d . .
C15 C 0.3066(6) 0.8669(14) 0.5935(15) 0.054(5) Uani 1 1 d . .
C16 C 0.2892(6) 0.9539(10) 0.7631(13) 0.062(5) Uani 1 1 d . .
H16A H 0.2881 0.9307 0.8324 0.093 Uiso 1 1 calc R U
H16B H 0.3124 1.0081 0.7563 0.093 Uiso 1 1 calc R U
H16C H 0.2590 0.9808 0.7438 0.093 Uiso 1 1 calc R U
C17 C 0.3217(10) 0.7171(18) 0.8381(16) 0.101(8) Uani 1 1 d . .
H17A H 0.3163 0.7731 0.8853 0.151 Uiso 1 1 calc R U
H17B H 0.2983 0.6636 0.8476 0.151 Uiso 1 1 calc R U
H17C H 0.3524 0.6878 0.8493 0.151 Uiso 1 1 calc R U
C18 C 0.3368(5) 0.5885(8) 0.645(2) 0.081(4) Uani 1 1 d . .
H18A H 0.3395 0.5601 0.5773 0.122 Uiso 1 1 calc R U
H18B H 0.3662 0.5807 0.6794 0.122 Uiso 1 1 calc R U
H18C H 0.3127 0.5517 0.6809 0.122 Uiso 1 1 calc R U
C19 C 0.3117(9) 0.7285(19) 0.4522(12) 0.096(8) Uani 1 1 d . .
H19A H 0.3195 0.6552 0.4513 0.144 Uiso 1 1 calc R U
H19B H 0.2802 0.7378 0.4273 0.144 Uiso 1 1 calc R U
H19C H 0.3332 0.7664 0.4098 0.144 Uiso 1 1 calc R U
C20 C 0.2908(7) 0.966(2) 0.522(2) 0.145(12) Uani 1 1 d . .
H20A H 0.2870 1.0277 0.5637 0.217 Uiso 1 1 calc R U
H20B H 0.3144 0.9791 0.4719 0.217 Uiso 1 1 calc R U
H20C H 0.2615 0.9504 0.4895 0.217 Uiso 1 1 calc R U
F1 F 0.3542(5) 1.1899(8) 0.5622(8) 0.076(3) Uani 1 1 d . .
F2 F 0.3156(7) 1.3451(9) 0.5620(11) 0.110(6) Uani 1 1 d . .
F3 F 0.3195(5) 1.3525(8) 0.7299(8) 0.077(3) Uani 1 1 d . .
F4 F 0.3563(5) 1.1951(11) 0.7297(9) 0.094(4) Uani 1 1 d . .
F5 F 0.3843(3) 1.3276(7) 0.6470(18) 0.107(3) Uani 1 1 d . .
F6 F 0.2878(2) 1.2134(7) 0.650(2) 0.140(5) Uani 1 1 d . .
P1 P 0.33587(8) 1.26977(19) 0.6455(4) 0.0458(6) Uani 1 1 d . .
Cl1 Cl 0.44143(10) 0.7286(3) 0.6542(7) 0.107(2) Uani 1 1 d . .
Rh1 Rh 0.37371(2) 0.83818(5) 0.64233(17) 0.0376(2) Uani 1 1 d . .

loop_
_atom_site_aniso_label
_atom_site_aniso_U_11
_atom_site_aniso_U_22
_atom_site_aniso_U_33
_atom_site_aniso_U_23
_atom_site_aniso_U_13
_atom_site_aniso_U_12
C2 0.070(11) 0.126(16) 0.16(2) 0.077(15) 0.079(13) 0.013(11)
C1 0.035(6) 0.038(6) 0.092(10) 0.004(7) -0.013(6) 0.001(5)
N1 0.043(6) 0.070(8) 0.086(8) -0.009(6) -0.018(6) 0.003(5)
C3 0.060(11) 0.072(11) 0.091(13) 0.041(10) 0.013(9) -0.005(9)
C4 0.040(6) 0.038(6) 0.147(14) -0.002(8) -0.032(8) 0.002(5)
N2 0.029(3) 0.036(4) 0.061(4) 0.011(7) 0.019(8) -0.002(3)
N3 0.031(5) 0.049(6) 0.073(7) 0.013(5) 0.001(5) 0.001(4)
C5 0.023(5) 0.043(6) 0.095(8) 0.037(7) 0.009(6) -0.001(5)
C6 0.024(6) 0.051(8) 0.080(10) 0.048(7) 0.028(6) 0.009(5)
C7 0.046(7) 0.088(11) 0.113(14) 0.051(10) 0.013(8) 0.001(7)
C8 0.091(14) 0.120(16) 0.113(15) 0.015(12) 0.013(12) -0.035(13)
C9 0.055(9) 0.156(18) 0.065(10) -0.028(11) 0.040(8) -0.011(10)
C10 0.055(8) 0.060(8) 0.146(16) 0.040(10) 0.006(9) -0.002(7)
C11 0.022(6) 0.072(9) 0.034(8) -0.002(7) 0.005(5) -0.007(6)
C12 0.048(8) 0.036(7) 0.083(12) 0.022(8) -0.006(9) -0.023(7)
C13 0.038(4) 0.041(4) 0.049(6) 0.001(9) -0.007(9) -0.016(4)
C14 0.042(8) 0.084(12) 0.019(6) 0.009(7) -0.011(5) -0.014(8)
C15 0.026(7) 0.047(7) 0.088(12) 0.027(8) -0.026(7) -0.018(6)
C16 0.063(10) 0.034(6) 0.089(11) -0.024(7) 0.040(9) -0.012(6)
C17 0.129(18) 0.101(17) 0.071(13) 0.040(12) -0.003(12) -0.060(14)
C18 0.081(8) 0.043(5) 0.120(11) 0.012(13) -0.039(14) -0.019(6)
C19 0.128(16) 0.132(18) 0.028(8) -0.013(10) 0.001(9) -0.066(15)
C20 0.031(9) 0.19(3) 0.21(3) 0.11(2) -0.013(13) 0.000(13)
F1 0.112(9) 0.049(5) 0.066(7) -0.016(5) -0.033(7) 0.023(6)
F2 0.171(15) 0.088(9) 0.071(9) 0.012(6) -0.006(9) 0.080(9)
F3 0.112(9) 0.070(6) 0.048(6) 0.008(5) 0.030(6) 0.029(6)
F4 0.090(8) 0.126(9) 0.066(7) 0.038(7) 0.009(7) 0.079(8)
F5 0.089(5) 0.095(6) 0.136(8) 0.044(9) -0.043(10) -0.033(4)
F6 0.045(4) 0.077(5) 0.297(15) -0.019(13) 0.009(13) 0.004(3)
P1 0.0470(12) 0.0442(12) 0.0462(13) 0.015(2) -0.004(2) 0.0133(10)
Cl1 0.0424(13) 0.0574(17) 0.222(6) 0.046(4) -0.010(4) -0.0013(13)
Rh1 0.0296(3) 0.0390(4) 0.0442(4) 0.0031(7) 0.0002(7) -0.0071(3)

loop_
_atom_type_symbol
_atom_type_description
_atom_type_scat_dispersion_real
_atom_type_scat_dispersion_imag
_atom_type_scat_source
C C 0.0033 0.0016 'International Tables Vol C Tables 4.2.6.8 and 6.1.1.4'
H H 0.0000 0.0000 'International Tables Vol C Tables 4.2.6.8 and 6.1.1.4'
N N 0.0061 0.0033 'International Tables Vol C Tables 4.2.6.8 and 6.1.1.4'
F F 0.0171 0.0103 'International Tables Vol C Tables 4.2.6.8 and 6.1.1.4'
P P 0.1023 0.0942 'International Tables Vol C Tables 4.2.6.8 and 6.1.1.4'
Cl Cl 0.1484 0.1585 'International Tables Vol C Tables 4.2.6.8 and 6.1.1.4'
Rh Rh -1.1178 0.9187 'International Tables Vol C Tables 4.2.6.8 and 6.1.1.4'

loop_
_geom_angle_atom_site_label_1
_geom_angle_atom_site_label_2
_geom_angle_atom_site_label_3
_geom_angle
N1 C2 H2A 109.5
N1 C2 H2B 109.5
H2A C2 H2B 109.5
N1 C2 H2C 109.5
H2A C2 H2C 109.5
H2B C2 H2C 109.5
N1 C1 N2 108.0
N1 C1 Rh1 134.7(4)
N2 C1 Rh1 117.1(4)
C3 N1 C1 108.0
C3 N1 C2 124.1(13)
C1 N1 C2 127.0(13)
N1 C3 C4 108.0
N1 C3 H3 126.0
C4 C3 H3 126.0
N2 C4 C3 108.0
N2 C4 H4 126.0
C3 C4 H4 126.0
C5 N2 C4 133.2(5)
C5 N2 C1 118.5(5)
C4 N2 C1 108.0
C5 N3 C9 120.0
C5 N3 Rh1 114.3(4)
C9 N3 Rh1 125.0(4)
N2 C5 N3 113.1(6)
N2 C5 C6 126.8(6)
N3 C5 C6 120.0
C7 C6 C5 120.0
C7 C6 C10 114.1(10)
C5 C6 C10 125.8(10)
C8 C7 C6 120.0
C8 C7 H7 120.0
C6 C7 H7 120.0
C7 C8 C9 120.0
C7 C8 H8 120.0
C9 C8 H8 120.0
C8 C9 N3 120.0
C8 C9 H9 120.0
N3 C9 H9 120.0
C6 C10 H10A 109.5
C6 C10 H10B 109.5
H10A C10 H10B 109.5
C6 C10 H10C 109.5
H10A C10 H10C 109.5
H10B C10 H10C 109.5
C16 C11 C15 129(2)
C16 C11 C12 132.4(15)
C15 C11 C12 97.6(18)
C16 C11 Rh1 124.2(11)
C15 C11 Rh1 63.3(10)
C12 C11 Rh1 66.0(8)
C13 C12 C11 113.2(15)
C13 C12 C17 124.2(15)
C11 C12 C17 121.9(16)
C13 C12 Rh1 75.6(9)
C11 C12 Rh1 74.4(8)
C17 C12 Rh1 125.7(12)
C12 C13 C14 107.2(9)
C12 C13 C18 121.6(18)
C14 C13 C18 131.1(19)
C12 C13 Rh1 68.1(7)
C14 C13 Rh1 72.0(7)
C18 C13 Rh1 127.0(7)
C15 C14 C13 105.9(14)
C15 C14 C19 130.8(16)
C13 C14 C19 123.2(18)
C15 C14 Rh1 64.0(8)
C13 C14 Rh1 71.3(7)
C19 C14 Rh1 132.2(13)
C14 C15 C11 114.3(18)
C14 C15 C20 122.5(19)
C11 C15 C20 121(2)
C14 C15 Rh1 78.5(10)
C11 C15 Rh1 78.4(10)
C20 C15 Rh1 125.1(11)
C11 C16 H16A 109.5
C11 C16 H16B 109.5
H16A C16 H16B 109.5
C11 C16 H16C 109.5
H16A C16 H16C 109.5
H16B C16 H16C 109.5
C12 C17 H17A 109.5
C12 C17 H17B 109.5
H17A C17 H17B 109.5
C12 C17 H17C 109.5
H17A C17 H17C 109.5
H17B C17 H17C 109.5
C13 C18 H18A 109.5
C13 C18 H18B 109.5
H18A C18 H18B 109.5
C13 C18 H18C 109.5
H18A C18 H18C 109.5
H18B C18 H18C 109.5
C14 C19 H19A 109.5
C14 C19 H19B 109.5
H19A C19 H19B 109.5
C14 C19 H19C 109.5
H19A C19 H19C 109.5
H19B C19 H19C 109.5
C15 C20 H20A 109.5
C15 C20 H20B 109.5
H20A C20 H20B 109.5
C15 C20 H20C 109.5
H20A C20 H20C 109.5
H20B C20 H20C 109.5
F6 P1 F5 176.9(14)
F6 P1 F2 89.3(10)
F5 P1 F2 92.6(9)
F6 P1 F1 91.2(9)
F5 P1 F1 91.2(9)
F2 P1 F1 91.6(7)
F6 P1 F4 91.0(10)
F5 P1 F4 87.2(8)
F2 P1 F4 179.5(10)
F1 P1 F4 88.8(4)
F6 P1 F3 91.2(9)
F5 P1 F3 86.4(10)
F2 P1 F3 88.7(4)
F1 P1 F3 177.6(8)
F4 P1 F3 90.9(7)
C1 Rh1 C15 117.7(6)
C1 Rh1 N3 75.7(3)
C15 Rh1 N3 96.2(5)
C1 Rh1 C12 119.9(6)
C15 Rh1 C12 63.2(7)
N3 Rh1 C12 157.8(5)
C1 Rh1 C13 155.5(6)
C15 Rh1 C13 62.7(5)
N3 Rh1 C13 128.7(6)
C12 Rh1 C13 36.3(7)
C1 Rh1 C14 154.5(5)
C15 Rh1 C14 37.6(7)
N3 Rh1 C14 97.7(4)
C12 Rh1 C14 61.3(4)
C13 Rh1 C14 36.7(6)
C1 Rh1 C11 100.3(5)
C15 Rh1 C11 38.4(4)
N3 Rh1 C11 127.1(5)
C12 Rh1 C11 39.6(6)
C13 Rh1 C11 64.2(6)
C14 Rh1 C11 63.7(7)
C1 Rh1 Cl1 90.5(3)
C15 Rh1 Cl1 151.5(6)
N3 Rh1 Cl1 86.9(3)
C12 Rh1 Cl1 107.4(5)
C13 Rh1 Cl1 93.3(3)
C14 Rh1 Cl1 113.9(5)
C11 Rh1 Cl1 145.8(5)

loop_
_geom_bond_atom_site_label_1
_geom_bond_atom_site_label_2
_geom_bond_distance
C2 N1 1.463(18)
C2 H2A 0.9600
C2 H2B 0.9600
C2 H2C 0.9600
C1 N1 1.354(7)
C1 N2 1.354(7)
C1 Rh1 2.015(8)
N1 C3 1.354(7)
C3 C4 1.354(7)
C3 H3 0.9300
C4 N2 1.354(7)
C4 H4 0.9300
N2 C5 1.339(12)
N3 C5 1.3900
N3 C9 1.3900
N3 Rh1 2.122(6)
C5 C6 1.3900
C6 C7 1.3900
C6 C10 1.471(16)
C7 C8 1.3900
C7 H7 0.9300
C8 C9 1.3900
C8 H8 0.9300
C9 H9 0.9300
C10 H10A 0.9600
C10 H10B 0.9600
C10 H10C 0.9600
C11 C16 1.39(2)
C11 C15 1.423(16)
C11 C12 1.49(2)
C11 Rh1 2.245(15)
C12 C13 1.36(3)
C12 C17 1.63(2)
C12 Rh1 2.129(15)
C13 C14 1.40(2)
C13 C18 1.502(14)
C13 Rh1 2.224(8)
C14 C15 1.39(3)
C14 C19 1.44(2)
C14 Rh1 2.232(15)
C15 C20 1.64(3)
C15 Rh1 2.047(16)
C16 H16A 0.9600
C16 H16B 0.9600
C16 H16C 0.9600
C17 H17A 0.9600
C17 H17B 0.9600
C17 H17C 0.9600
C18 H18A 0.9600
C18 H18B 0.9600
C18 H18C 0.9600
C19 H19A 0.9600
C19 H19B 0.9600
C19 H19C 0.9600
C20 H20A 0.9600
C20 H20B 0.9600
C20 H20C 0.9600
F1 P1 1.585(11)
F2 P1 1.570(13)
F3 P1 1.602(11)
F4 P1 1.574(10)
F5 P1 1.562(8)
F6 P1 1.546(8)
Cl1 Rh1 2.385(3)

loop_
_geom_torsion_atom_site_label_1
_geom_torsion_atom_site_label_2
_geom_torsion_atom_site_label_3
_geom_torsion_atom_site_label_4
_geom_torsion
N2 C1 N1 C3 0.0
Rh1 C1 N1 C3 174.5(8)
N2 C1 N1 C2 -169.2(12)
Rh1 C1 N1 C2 5.4(13)
C1 N1 C3 C4 0.0
C2 N1 C3 C4 169.6(12)
N1 C3 C4 N2 0.0
C3 C4 N2 C5 -173.9(8)
C3 C4 N2 C1 0.0
N1 C1 N2 C5 175.0(7)
Rh1 C1 N2 C5 -0.7(7)
N1 C1 N2 C4 0.0
Rh1 C1 N2 C4 -175.6(6)
C4 N2 C5 N3 165.6(7)
C1 N2 C5 N3 -7.9(8)
C4 N2 C5 C6 -11.3(11)
C1 N2 C5 C6 175.3(5)
C9 N3 C5 N2 -177.1(8)
Rh1 N3 C5 N2 12.3(6)
C9 N3 C5 C6 0.0
Rh1 N3 C5 C6 -170.6(5)
N2 C5 C6 C7 176.7(9)
N3 C5 C6 C7 0.0
N2 C5 C6 C10 -7.3(11)
N3 C5 C6 C10 176.0(10)
C5 C6 C7 C8 0.0
C10 C6 C7 C8 -176.5(9)
C6 C7 C8 C9 0.0
C7 C8 C9 N3 0.0
C5 N3 C9 C8 0.0
Rh1 N3 C9 C8 169.5(6)
C16 C11 C12 C13 178.3(15)
C15 C11 C12 C13 -10.2(18)
Rh1 C11 C12 C13 -66.4(11)
C16 C11 C12 C17 7(3)
C15 C11 C12 C17 178.9(16)
Rh1 C11 C12 C17 122.7(16)
C16 C11 C12 Rh1 -115.3(17)
C15 C11 C12 Rh1 56.2(11)
C11 C12 C13 C14 4.0(13)
C17 C12 C13 C14 174.6(18)
Rh1 C12 C13 C14 -61.7(7)
C11 C12 C13 C18 -173.4(11)
C17 C12 C13 C18 -3(2)
Rh1 C12 C13 C18 120.9(9)
C11 C12 C13 Rh1 65.7(10)
C17 C12 C13 Rh1 -123.7(17)
C12 C13 C14 C15 4.5(12)
C18 C13 C14 C15 -178.5(12)
Rh1 C13 C14 C15 -54.7(10)
C12 C13 C14 C19 -172.1(18)
C18 C13 C14 C19 5(2)
Rh1 C13 C14 C19 128.7(17)
C12 C13 C14 Rh1 59.2(7)
C18 C13 C14 Rh1 -123.8(12)
C13 C14 C15 C11 -12(2)
C19 C14 C15 C11 164.1(18)
Rh1 C14 C15 C11 -71.5(13)
C13 C14 C15 C20 -176.2(13)
C19 C14 C15 C20 0(3)
Rh1 C14 C15 C20 124.5(16)
C13 C14 C15 Rh1 59.3(10)
C19 C14 C15 Rh1 -124.4(19)
C16 C11 C15 C14 -174.8(14)
C12 C11 C15 C14 13(2)
Rh1 C11 C15 C14 71.5(13)
C16 C11 C15 C20 -11(3)
C12 C11 C15 C20 177.6(13)
Rh1 C11 C15 C20 -124.2(16)
C16 C11 C15 Rh1 113.6(18)
C12 C11 C15 Rh1 -58.2(10)
